data_2222433
loop_
_publ_author_name
'Ettenger, George B.'
'Williams, Brian Wesley'
'Brillhart, Daniel'
'Kastner, Margaret E.'

_publ_section_title
;
 2-(1,2,3,4-Tetrahydrophenanthren-1-ylidene)malononitrile
;
_journal_coeditor_code PV2168
_journal_issue 7
_journal_name_full 'Acta Crystallographica Section E'
_journal_page_first o1711
_journal_paper_doi 10.1107/S1600536809023988
_journal_volume 65
_journal_year 2009
_chemical_formula_iupac 'C17 H12 N2'
_chemical_formula_moiety 'C17 H12 N2'
_chemical_formula_sum 'C17 H12 N2'
_chemical_formula_weight 244.29
_chemical_name_systematic
;
2-(1,2,3,4-Tetrahydrophenanthren-1-ylidene)malononitrile
;
_space_group_IT_number 14
_symmetry_cell_setting monoclinic
_symmetry_space_group_name_Hall '-P 2yn'
_symmetry_space_group_name_H-M 'P 1 21/n 1'
_atom_sites_solution_hydrogens geom
_atom_sites_solution_primary direct
_atom_sites_solution_secondary difmap
_audit_creation_method SHELXL-97
_cell_angle_alpha 90.00
_cell_angle_beta 93.016(7)
_cell_angle_gamma 90.00
_cell_formula_units_Z 4
_cell_length_a 7.3990(9)
_cell_length_b 16.190(3)
_cell_length_c 10.4570(13)
_cell_measurement_reflns_used 27
_cell_measurement_temperature 293(2)
_cell_measurement_theta_max 25.
_cell_measurement_theta_min 20.
_cell_volume 1250.9(3)
_computing_cell_refinement 'XSCANS (Bruker, 1996)'
_computing_data_collection 'XSCANS (Bruker, 1996)'
_computing_data_reduction 'XSCANS (Bruker, 1996)'
_computing_molecular_graphics 'SHELXTL (Sheldrick, 2008)'
_computing_publication_material 'SHELXTL (Sheldrick, 2008)'
_computing_structure_refinement 'SHELXL97 (Sheldrick, 2008)'
_computing_structure_solution 'SHELXS97 (Sheldrick, 2008)'
_diffrn_ambient_temperature 293(2)
_diffrn_measured_fraction_theta_full 0.997
_diffrn_measured_fraction_theta_max 0.997
_diffrn_measurement_device_type 'Bruker P4'
_diffrn_measurement_method 2\q/\w
_diffrn_radiation_monochromator graphite
_diffrn_radiation_source 'fine-focus sealed tube'
_diffrn_radiation_type MoK\a
_diffrn_radiation_wavelength 0.71073
_diffrn_reflns_av_R_equivalents 0.0442
_diffrn_reflns_av_sigmaI/netI 0.1133
_diffrn_reflns_limit_h_max 1
_diffrn_reflns_limit_h_min -9
_diffrn_reflns_limit_k_max 21
_diffrn_reflns_limit_k_min -1
_diffrn_reflns_limit_l_max 14
_diffrn_reflns_limit_l_min -14
_diffrn_reflns_number 4319
_diffrn_reflns_theta_full 28.49
_diffrn_reflns_theta_max 28.49
_diffrn_reflns_theta_min 2.52
_diffrn_standards_decay_% 0
_diffrn_standards_interval_count 97
_diffrn_standards_number 3
_exptl_absorpt_coefficient_mu 0.078
_exptl_absorpt_correction_type none
_exptl_crystal_colour yellow
_exptl_crystal_density_diffrn 1.297
_exptl_crystal_density_method 'not measured'
_exptl_crystal_description needle
_exptl_crystal_F_000 512
_exptl_crystal_size_max 0.5
_exptl_crystal_size_mid 0.2
_exptl_crystal_size_min 0.2
_refine_diff_density_max 0.221
_refine_diff_density_min -0.207
_refine_ls_extinction_coef 0.020(3)
_refine_ls_extinction_expression Fc^*^=kFc[1+0.001xFc^2^\l^3^/sin(2\q)]^-1/4^
_refine_ls_extinction_method none
_refine_ls_goodness_of_fit_ref 0.981
_refine_ls_hydrogen_treatment constr
_refine_ls_matrix_type full
_refine_ls_number_parameters 173
_refine_ls_number_reflns 3151
_refine_ls_number_restraints 0
_refine_ls_restrained_S_all 0.981
_refine_ls_R_factor_all 0.1883
_refine_ls_R_factor_gt 0.0719
_refine_ls_shift/su_max 0.003
_refine_ls_shift/su_mean 0.001
_refine_ls_structure_factor_coef Fsqd
_refine_ls_weighting_details 'calc w=1/[\s^2^(Fo^2^)+(0.0683P)^2^] where P=(Fo^2^+2Fc^2^)/3'
_refine_ls_weighting_scheme calc
_refine_ls_wR_factor_gt 0.1329
_refine_ls_wR_factor_ref 0.1763
_reflns_number_gt 1297
_reflns_number_total 3151
_reflns_threshold_expression I>2\s(I)
_cod_data_source_file pv2168.cif
_cod_data_source_block I
_cod_depositor_comments
;
The following automatic conversions were performed:
'_symmetry_cell_setting' value 'Monoclinic' changed to 'monoclinic'
according to '/home/saulius/struct/CIF-dictionaries/cif_core.dic'
dictionary named 'cif_core.dic' version 2.4.1 from 2010-06-29.

Automatic conversion script
Id: cif_fix_enum 1527 2010-12-29 10:47:43Z saulius 

The following automatic conversions were performed:

'_symmetry_cell_setting' value 'Monoclinic' changed to 'monoclinic'
according to /home/saulius/struct/CIF-dictionaries/cif_core.dic
dictionary named 'cif_core.dic' version 2.4.1 from 2010-06-29.

Automatic conversion script
Id: cif_fix_values 1715 2011-07-08 13:25:40Z adriana 
;
_cod_original_sg_symbol_H-M 'P 21/n'
_cod_database_code 2222433
_cod_database_fobs_code 2222433

loop_
_symmetry_equiv_pos_as_xyz
'x, y, z'
'-x+1/2, y+1/2, -z+1/2'
'-x, -y, -z'
'x-1/2, -y-1/2, z-1/2'

loop_
_atom_site_type_symbol
_atom_site_label
_atom_site_fract_x
_atom_site_fract_y
_atom_site_fract_z
_atom_site_U_iso_or_equiv
_atom_site_adp_type
_atom_site_calc_flag
_atom_site_refinement_flags
_atom_site_occupancy
_atom_site_disorder_assembly
_atom_site_disorder_group
N N1 0.2071(5) 0.50142(17) 0.3832(3) 0.0865(11) Uani d . 1 . .
N N2 0.1459(4) 0.60547(17) 0.0118(3) 0.0799(10) Uani d . 1 . .
C C1 0.0989(4) 0.71078(16) 0.2975(2) 0.0385(7) Uani d . 1 . .
C C1B 0.0931(4) 0.73306(16) 0.4337(2) 0.0397(7) Uani d . 1 . .
C C2 0.0720(4) 0.77843(16) 0.1988(2) 0.0457(7) Uani d . 1 . .
H H2A 0.1836 0.7856 0.1553 0.055 Uiso calc R 1 . .
H H2B -0.0208 0.7613 0.1354 0.055 Uiso calc R 1 . .
C C3 0.0184(4) 0.86019(17) 0.2540(2) 0.0507(8) Uani d . 1 . .
H H3A -0.1066 0.8577 0.2774 0.061 Uiso calc R 1 . .
H H3B 0.0283 0.9032 0.1901 0.061 Uiso calc R 1 . .
C C4 0.1393(4) 0.88100(16) 0.3713(2) 0.0505(8) Uani d . 1 . .
H H4A 0.2639 0.8853 0.3476 0.061 Uiso calc R 1 . .
H H4B 0.1038 0.9338 0.4059 0.061 Uiso calc R 1 . .
C C4B 0.1234(4) 0.81471(16) 0.4709(2) 0.0408(7) Uani d . 1 . .
C C5 0.1765(4) 0.91533(18) 0.6502(3) 0.0533(8) Uani d . 1 . .
H H5 0.2017 0.9568 0.5923 0.064 Uiso calc R 1 . .
C C5B 0.1328(4) 0.83533(17) 0.6048(2) 0.0416(7) Uani d . 1 . .
C C6 0.1823(4) 0.9326(2) 0.7785(3) 0.0633(10) Uani d . 1 . .
H H6 0.2130 0.9855 0.8067 0.076 Uiso calc R 1 . .
C C7 0.1429(5) 0.8722(2) 0.8671(3) 0.0652(10) Uani d . 1 . .
H H7 0.1442 0.8853 0.9537 0.078 Uiso calc R 1 . .
C C8 0.1028(4) 0.7944(2) 0.8277(3) 0.0583(9) Uani d . 1 . .
H H8 0.0781 0.7543 0.8879 0.070 Uiso calc R 1 . .
C C8B 0.0979(4) 0.77342(18) 0.6966(2) 0.0445(7) Uani d . 1 . .
C C9 0.0578(4) 0.69297(17) 0.6539(2) 0.0479(8) Uani d . 1 . .
H H9 0.0324 0.6525 0.7135 0.057 Uiso calc R 1 . .
C C10 0.0553(4) 0.67254(17) 0.5278(2) 0.0452(7) Uani d . 1 . .
H H10 0.0286 0.6186 0.5026 0.054 Uiso calc R 1 . .
C C11 0.1345(4) 0.63407(17) 0.2542(2) 0.0457(7) Uani d . 1 . .
C C12 0.1745(5) 0.5615(2) 0.3295(3) 0.0573(9) Uani d . 1 . .
C C13 0.1401(4) 0.61857(17) 0.1187(3) 0.0552(8) Uani d . 1 . .

loop_
_atom_site_aniso_label
_atom_site_aniso_U_11
_atom_site_aniso_U_22
_atom_site_aniso_U_33
_atom_site_aniso_U_12
_atom_site_aniso_U_13
_atom_site_aniso_U_23
N1 0.129(3) 0.0574(17) 0.076(2) 0.026(2) 0.028(2) 0.0168(16)
N2 0.114(3) 0.074(2) 0.0535(17) 0.005(2) 0.0163(17) -0.0116(15)
C1 0.0392(16) 0.0427(16) 0.0338(14) -0.0053(14) 0.0044(12) 0.0037(12)
C1B 0.0420(17) 0.0416(16) 0.0358(15) 0.0017(14) 0.0051(12) 0.0059(12)
C2 0.0520(19) 0.0472(17) 0.0379(15) -0.0008(16) 0.0028(13) 0.0093(13)
C3 0.063(2) 0.0458(17) 0.0430(15) 0.0042(16) 0.0012(15) 0.0085(14)
C4 0.067(2) 0.0387(16) 0.0465(16) -0.0031(16) 0.0056(15) 0.0064(13)
C4B 0.0412(17) 0.0423(16) 0.0391(14) 0.0022(14) 0.0028(13) 0.0051(13)
C5 0.061(2) 0.0454(17) 0.0531(18) 0.0064(16) -0.0051(15) -0.0029(15)
C5B 0.0403(17) 0.0437(16) 0.0407(15) 0.0057(14) 0.0011(13) -0.0006(13)
C6 0.075(3) 0.057(2) 0.0558(19) 0.0150(19) -0.0113(18) -0.0187(17)
C7 0.075(2) 0.078(2) 0.0421(17) 0.013(2) -0.0020(16) -0.0074(18)
C8 0.065(2) 0.072(2) 0.0369(16) 0.0093(19) -0.0006(15) -0.0003(16)
C8B 0.0421(18) 0.0534(18) 0.0379(15) 0.0060(16) 0.0019(13) 0.0017(14)
C9 0.0543(19) 0.0487(17) 0.0410(16) -0.0011(16) 0.0063(14) 0.0073(14)
C10 0.0542(19) 0.0390(16) 0.0427(16) -0.0006(15) 0.0053(14) 0.0043(13)
C11 0.056(2) 0.0419(16) 0.0396(15) -0.0025(15) 0.0080(14) 0.0013(14)
C12 0.075(2) 0.0450(17) 0.0533(18) 0.0090(18) 0.0137(16) -0.0025(16)
C13 0.067(2) 0.0502(18) 0.0494(18) 0.0001(17) 0.0098(16) -0.0040(15)

loop_
_atom_type_symbol
_atom_type_description
_atom_type_scat_dispersion_real
_atom_type_scat_dispersion_imag
_atom_type_scat_source
C C 0.0033 0.0016 'International Tables Vol C Tables 4.2.6.8 and 6.1.1.4'
H H 0.0000 0.0000 'International Tables Vol C Tables 4.2.6.8 and 6.1.1.4'
N N 0.0061 0.0033 'International Tables Vol C Tables 4.2.6.8 and 6.1.1.4'

loop_
_geom_angle_atom_site_label_1
_geom_angle_atom_site_label_2
_geom_angle_atom_site_label_3
_geom_angle_site_symmetry_1
_geom_angle_site_symmetry_3
_geom_angle
_geom_angle_publ_flag
C11 C1 C1B . . 124.4(2) ?
C11 C1 C2 . . 117.2(2) ?
C1B C1 C2 . . 118.3(2) ?
C4B C1B C10 . . 119.6(2) ?
C4B C1B C1 . . 119.4(2) ?
C10 C1B C1 . . 121.0(2) ?
C3 C2 C1 . . 113.7(2) ?
C3 C2 H2A . . 108.8 ?
C1 C2 H2A . . 108.8 ?
C3 C2 H2B . . 108.8 ?
C1 C2 H2B . . 108.8 ?
H2A C2 H2B . . 107.7 ?
C2 C3 C4 . . 110.4(2) ?
C2 C3 H3A . . 109.6 ?
C4 C3 H3A . . 109.6 ?
C2 C3 H3B . . 109.6 ?
C4 C3 H3B . . 109.6 ?
H3A C3 H3B . . 108.1 ?
C4B C4 C3 . . 109.7(2) ?
C4B C4 H4A . . 109.7 ?
C3 C4 H4A . . 109.7 ?
C4B C4 H4B . . 109.7 ?
C3 C4 H4B . . 109.7 ?
H4A C4 H4B . . 108.2 ?
C1B C4B C5B . . 119.4(2) ?
C1B C4B C4 . . 120.1(2) ?
C5B C4B C4 . . 120.5(2) ?
C6 C5 C5B . . 120.8(3) ?
C6 C5 H5 . . 119.6 ?
C5B C5 H5 . . 119.6 ?
C5 C5B C8B . . 117.8(2) ?
C5 C5B C4B . . 122.6(2) ?
C8B C5B C4B . . 119.5(3) ?
C5 C6 C7 . . 120.9(3) ?
C5 C6 H6 . . 119.6 ?
C7 C6 H6 . . 119.6 ?
C8 C7 C6 . . 120.2(3) ?
C8 C7 H7 . . 119.9 ?
C6 C7 H7 . . 119.9 ?
C7 C8 C8B . . 121.0(3) ?
C7 C8 H8 . . 119.5 ?
C8B C8 H8 . . 119.5 ?
C9 C8B C8 . . 121.8(3) ?
C9 C8B C5B . . 118.8(2) ?
C8 C8B C5B . . 119.3(3) ?
C10 C9 C8B . . 121.8(3) ?
C10 C9 H9 . . 119.1 ?
C8B C9 H9 . . 119.1 ?
C9 C10 C1B . . 120.6(3) ?
C9 C10 H10 . . 119.7 ?
C1B C10 H10 . . 119.7 ?
C1 C11 C12 . . 127.2(2) ?
C1 C11 C13 . . 120.4(2) ?
C12 C11 C13 . . 112.4(2) ?
N1 C12 C11 . . 176.2(3) ?
N2 C13 C11 . . 179.1(4) ?

loop_
_geom_bond_atom_site_label_1
_geom_bond_atom_site_label_2
_geom_bond_site_symmetry_2
_geom_bond_distance
_geom_bond_publ_flag
N1 C12 . 1.143(3) ?
N2 C13 . 1.140(3) ?
C1 C11 . 1.353(3) ?
C1 C1B . 1.472(3) ?
C1 C2 . 1.511(3) ?
C1B C4B . 1.393(3) ?
C1B C10 . 1.427(3) ?
C2 C3 . 1.506(4) ?
C2 H2A . 0.9700 ?
C2 H2B . 0.9700 ?
C3 C4 . 1.517(4) ?
C3 H3A . 0.9700 ?
C3 H3B . 0.9700 ?
C4 C4B . 1.504(3) ?
C4 H4A . 0.9700 ?
C4 H4B . 0.9700 ?
C4B C5B . 1.438(3) ?
C5 C6 . 1.368(4) ?
C5 C5B . 1.411(4) ?
C5 H5 . 0.9300 ?
C5B C8B . 1.421(4) ?
C6 C7 . 1.388(4) ?
C6 H6 . 0.9300 ?
C7 C8 . 1.353(4) ?
C7 H7 . 0.9300 ?
C8 C8B . 1.411(4) ?
C8 H8 . 0.9300 ?
C8B C9 . 1.404(4) ?
C9 C10 . 1.359(3) ?
C9 H9 . 0.9300 ?
C10 H10 . 0.9300 ?
C11 C12 . 1.436(4) ?
C11 C13 . 1.442(4) ?

loop_
_geom_torsion_atom_site_label_1
_geom_torsion_atom_site_label_2
_geom_torsion_atom_site_label_3
_geom_torsion_atom_site_label_4
_geom_torsion_site_symmetry_1
_geom_torsion_site_symmetry_2
_geom_torsion_site_symmetry_3
_geom_torsion_site_symmetry_4
_geom_torsion
_geom_torsion_publ_flag
C11 C1 C1B C4B . . . . 155.9(3) ?
C2 C1 C1B C4B . . . . -21.1(4) ?
C11 C1 C1B C10 . . . . -24.7(4) ?
C2 C1 C1B C10 . . . . 158.3(3) ?
C11 C1 C2 C3 . . . . 175.4(3) ?
C1B C1 C2 C3 . . . . -7.4(4) ?
C1 C2 C3 C4 . . . . 47.2(3) ?
C2 C3 C4 C4B . . . . -59.5(3) ?
C10 C1B C4B C5B . . . . 5.8(4) ?
C1 C1B C4B C5B . . . . -174.8(2) ?
C10 C1B C4B C4 . . . . -172.0(3) ?
C1 C1B C4B C4 . . . . 7.3(4) ?
C3 C4 C4B C1B . . . . 32.9(4) ?
C3 C4 C4B C5B . . . . -144.9(3) ?
C6 C5 C5B C8B . . . . -1.0(4) ?
C6 C5 C5B C4B . . . . 179.4(3) ?
C1B C4B C5B C5 . . . . 175.1(3) ?
C4 C4B C5B C5 . . . . -7.1(4) ?
C1B C4B C5B C8B . . . . -4.6(4) ?
C4 C4B C5B C8B . . . . 173.2(3) ?
C5B C5 C6 C7 . . . . -0.9(5) ?
C5 C6 C7 C8 . . . . 1.8(5) ?
C6 C7 C8 C8B . . . . -0.8(5) ?
C7 C8 C8B C9 . . . . 179.5(3) ?
C7 C8 C8B C5B . . . . -1.0(5) ?
C5 C5B C8B C9 . . . . -178.7(3) ?
C4B C5B C8B C9 . . . . 1.0(4) ?
C5 C5B C8B C8 . . . . 1.9(4) ?
C4B C5B C8B C8 . . . . -178.4(3) ?
C8 C8B C9 C10 . . . . -179.2(3) ?
C5B C8B C9 C10 . . . . 1.4(4) ?
C8B C9 C10 C1B . . . . -0.2(4) ?
C4B C1B C10 C9 . . . . -3.4(4) ?
C1 C1B C10 C9 . . . . 177.2(3) ?
C1B C1 C11 C12 . . . . -0.7(5) ?
C2 C1 C11 C12 . . . . 176.3(3) ?
C1B C1 C11 C13 . . . . -179.0(3) ?
C2 C1 C11 C13 . . . . -1.9(4) ?

loop_
_cod_related_entry_id
_cod_related_entry_database
_cod_related_entry_code
1 ChemSpider 24742681
